data_4350034
loop_
_publ_author_name
'Wu, Hui'
'Li, Jianzhe'
'Yang, Dawei'
'Tong, Peng'
'Zhao, Jinfeng'
'Wang, Baomin'
'Qu, Jingping'

_publ_section_title
;
 CO2 fixation and transformation on a thiolate-bridged dicobalt scaffold
 under oxidising conditions
;
_journal_issue 8
_journal_name_full 'Inorganic Chemistry Frontiers'
_journal_page_first 2185
_journal_paper_doi 10.1039/C9QI00423H
_journal_volume 6
_journal_year 2019
_chemical_formula_sum 'C29 H50 Co2 F6 N O2 P S2'
_chemical_formula_weight 771.65
_space_group_crystal_system monoclinic
_space_group_IT_number 15
_space_group_name_Hall '-C 2yc'
_space_group_name_H-M_alt 'C 1 2/c 1'
_atom_sites_solution_hydrogens geom
_audit_creation_method SHELXL-2014/7
_audit_update_record
;
2019-04-04 deposited with the CCDC.	2019-07-15 downloaded from the CCDC.
;
_cell_angle_alpha 90
_cell_angle_beta 104.8430(10)
_cell_angle_gamma 90
_cell_formula_units_Z 4
_cell_length_a 20.2675(9)
_cell_length_b 11.2385(5)
_cell_length_c 15.4741(7)
_cell_measurement_reflns_used 9836
_cell_measurement_temperature 173(2)
_cell_measurement_theta_max 27.5257
_cell_measurement_theta_min 2.7234
_cell_volume 3407.0(3)
_computing_cell_refinement 'Bruker SMART'
_computing_data_collection 'Bruker SMART'
_computing_data_reduction 'Bruker SAINT'
_computing_molecular_graphics 'Bruker SHELXTL'
_computing_publication_material 'Bruker SHELXTL'
_computing_structure_refinement 'Bruker SHELXTL'
_computing_structure_solution 'Bruker SHELXTL'
_diffrn_ambient_temperature 173(2)
_diffrn_measured_fraction_theta_full 0.995
_diffrn_measured_fraction_theta_max 0.995
_diffrn_measurement_device_type 'CCD area detector'
_diffrn_measurement_method 'phi and omega scans'
_diffrn_radiation_type MoK\a
_diffrn_radiation_wavelength 0.71073
_diffrn_reflns_av_R_equivalents 0.0245
_diffrn_reflns_av_unetI/netI 0.0150
_diffrn_reflns_Laue_measured_fraction_full 0.995
_diffrn_reflns_Laue_measured_fraction_max 0.995
_diffrn_reflns_limit_h_max 24
_diffrn_reflns_limit_h_min -24
_diffrn_reflns_limit_k_max 13
_diffrn_reflns_limit_k_min -13
_diffrn_reflns_limit_l_max 18
_diffrn_reflns_limit_l_min -18
_diffrn_reflns_number 21048
_diffrn_reflns_point_group_measured_fraction_full 0.995
_diffrn_reflns_point_group_measured_fraction_max 0.995
_diffrn_reflns_theta_full 24.996
_diffrn_reflns_theta_max 24.996
_diffrn_reflns_theta_min 2.723
_exptl_absorpt_coefficient_mu 1.204
_exptl_absorpt_correction_type empirical
_exptl_absorpt_process_details SADABS
_exptl_crystal_colour black
_exptl_crystal_density_diffrn 1.504
_exptl_crystal_description block
_exptl_crystal_F_000 1608
_exptl_crystal_size_max 0.330
_exptl_crystal_size_mid 0.270
_exptl_crystal_size_min 0.230
_exptl_transmission_factor_max 0.7456
_exptl_transmission_factor_min 0.6506
_refine_diff_density_max 1.087
_refine_diff_density_min -0.585
_refine_diff_density_rms 0.088
_refine_ls_extinction_method none
_refine_ls_goodness_of_fit_ref 1.035
_refine_ls_hydrogen_treatment 'riding mode'
_refine_ls_matrix_type full
_refine_ls_number_parameters 197
_refine_ls_number_reflns 2996
_refine_ls_number_restraints 0
_refine_ls_restrained_S_all 1.035
_refine_ls_R_factor_all 0.0431
_refine_ls_R_factor_gt 0.0414
_refine_ls_shift/su_max 0.001
_refine_ls_shift/su_mean 0.000
_refine_ls_structure_factor_coef Fsqd
_refine_ls_weighting_details 'w=1/[\s^2^(Fo^2^)+(0.0725P)^2^+14.4610P] where P=(Fo^2^+2Fc^2^)/3'
_refine_ls_weighting_scheme calc
_refine_ls_wR_factor_gt 0.1195
_refine_ls_wR_factor_ref 0.1210
_reflns_Friedel_coverage 0.000
_reflns_number_gt 2864
_reflns_number_total 2996
_reflns_threshold_expression 'I > 2\s(I)'
_cod_data_source_file c9qi00423h2.cif
_cod_data_source_block 1_CCDC1
_cod_original_sg_symbol_H-M 'C 2/c'
_cod_database_code 4350034
_shelx_shelxl_version_number 2014/7
_shelx_space_group_comment
;
The symmetry employed for this shelxl refinement is uniquely defined
by the following loop, which should always be used as a source of
symmetry information in preference to the above space-group names.
They are only intended as comments.
;
_shelx_estimated_absorpt_t_min 0.692
_shelx_estimated_absorpt_t_max 0.769

loop_
_space_group_symop_operation_xyz
'x, y, z'
'-x, y, -z+1/2'
'x+1/2, y+1/2, z'
'-x+1/2, y+1/2, -z+1/2'
'-x, -y, -z'
'x, -y, z-1/2'
'-x+1/2, -y+1/2, -z'
'x+1/2, -y+1/2, z-1/2'

loop_
_atom_site_label
_atom_site_type_symbol
_atom_site_fract_x
_atom_site_fract_y
_atom_site_fract_z
_atom_site_U_iso_or_equiv
_atom_site_adp_type
_atom_site_occupancy
_atom_site_site_symmetry_order
_atom_site_calc_flag
_atom_site_refinement_flags_posn
_atom_site_refinement_flags_adp
_atom_site_refinement_flags_occupancy
Co1 Co 0.92564(2) 0.76444(3) 0.68354(2) 0.01668(16) Uani 1 1 d . . .
S1 S 1.03062(3) 0.80972(7) 0.67186(5) 0.0219(2) Uani 1 1 d . . .
P1 P 1.2500 0.7500 0.5000 0.0337(3) Uani 1 2 d S . P
O1 O 0.94644(10) 0.59672(18) 0.70329(14) 0.0227(4) Uani 1 1 d . . .
C4 C 0.84745(15) 0.7379(3) 0.5665(2) 0.0232(6) Uani 1 1 d . . .
C5 C 0.82052(15) 0.7361(3) 0.6441(2) 0.0257(7) Uani 1 1 d . . .
N1 N 1.0000 0.4256(3) 0.7500 0.0257(8) Uani 1 2 d S T P
C13 C 1.0000 0.5461(4) 0.7500 0.0207(8) Uani 1 2 d S T P
F3 F 1.25249(15) 0.8147(3) 0.40953(18) 0.0699(8) Uani 1 1 d . . .
C3 C 0.87745(15) 0.8510(3) 0.5628(2) 0.0264(7) Uani 1 1 d . . .
C2 C 0.87312(16) 0.9168(3) 0.6404(2) 0.0297(7) Uani 1 1 d . . .
C9 C 0.84015(18) 0.6375(3) 0.5013(2) 0.0337(8) Uani 1 1 d . . .
H9A H 0.8172 0.5705 0.5218 0.051 Uiso 1 1 calc R U .
H9B H 0.8130 0.6639 0.4425 0.051 Uiso 1 1 calc R U .
H9C H 0.8854 0.6124 0.4967 0.051 Uiso 1 1 calc R U .
C1 C 0.83403(15) 0.8475(3) 0.6871(2) 0.0302(7) Uani 1 1 d . . .
C14 C 0.93931(17) 0.3593(3) 0.7068(2) 0.0301(7) Uani 1 1 d . . .
H14A H 0.9529 0.2836 0.6835 0.036 Uiso 1 1 calc R U .
H14B H 0.9125 0.4057 0.6553 0.036 Uiso 1 1 calc R U .
C10 C 0.78352(17) 0.6334(4) 0.6714(3) 0.0388(8) Uani 1 1 d . . .
H10A H 0.7816 0.5675 0.6294 0.058 Uiso 1 1 calc R U .
H10B H 0.8077 0.6075 0.7317 0.058 Uiso 1 1 calc R U .
H10C H 0.7370 0.6578 0.6711 0.058 Uiso 1 1 calc R U .
C8 C 0.90571(19) 0.9002(4) 0.4903(2) 0.0408(9) Uani 1 1 d . . .
H8A H 0.9231 0.9808 0.5064 0.061 Uiso 1 1 calc R U .
H8B H 0.9430 0.8493 0.4824 0.061 Uiso 1 1 calc R U .
H8C H 0.8696 0.9030 0.4343 0.061 Uiso 1 1 calc R U .
F2 F 1.1783(2) 0.7034(5) 0.4535(3) 0.144(2) Uani 1 1 d . . .
C11 C 1.06485(18) 0.6927(4) 0.6125(2) 0.0381(8) Uani 1 1 d . . .
H11A H 1.1139 0.7087 0.6191 0.046 Uiso 1 1 calc R U .
H11B H 1.0613 0.6155 0.6418 0.046 Uiso 1 1 calc R U .
C15 C 0.8949(2) 0.3321(4) 0.7692(3) 0.0423(9) Uani 1 1 d . . .
H15A H 0.8546 0.2873 0.7369 0.063 Uiso 1 1 calc R U .
H15B H 0.9208 0.2847 0.8197 0.063 Uiso 1 1 calc R U .
H15C H 0.8804 0.4067 0.7915 0.063 Uiso 1 1 calc R U .
C7 C 0.8998(2) 1.0400(3) 0.6635(3) 0.0485(11) Uani 1 1 d . . .
H7A H 0.8904 1.0646 0.7199 0.073 Uiso 1 1 calc R U .
H7B H 0.9492 1.0411 0.6699 0.073 Uiso 1 1 calc R U .
H7C H 0.8774 1.0949 0.6159 0.073 Uiso 1 1 calc R U .
C6 C 0.80867(19) 0.8902(4) 0.7638(3) 0.0501(11) Uani 1 1 d . . .
H6A H 0.8259 0.9708 0.7803 0.075 Uiso 1 1 calc R U .
H6B H 0.7587 0.8912 0.7467 0.075 Uiso 1 1 calc R U .
H6C H 0.8248 0.8368 0.8149 0.075 Uiso 1 1 calc R U .
F1 F 1.2849(3) 0.6377(4) 0.4730(3) 0.131(2) Uani 1 1 d . . .
C12 C 1.0310(3) 0.6813(6) 0.5168(3) 0.082(2) Uani 1 1 d . . .
H12A H 1.0526 0.6172 0.4909 0.123 Uiso 1 1 calc R U .
H12B H 0.9826 0.6630 0.5092 0.123 Uiso 1 1 calc R U .
H12C H 1.0353 0.7563 0.4863 0.123 Uiso 1 1 calc R U .

loop_
_atom_site_aniso_label
_atom_site_aniso_U_11
_atom_site_aniso_U_22
_atom_site_aniso_U_33
_atom_site_aniso_U_23
_atom_site_aniso_U_13
_atom_site_aniso_U_12
Co1 0.0127(2) 0.0151(2) 0.0201(2) -0.00017(13) 0.00040(17) 0.00085(13)
S1 0.0162(4) 0.0263(4) 0.0220(4) 0.0045(3) 0.0026(3) -0.0013(3)
P1 0.0245(7) 0.0442(8) 0.0284(7) -0.0022(5) -0.0005(5) 0.0040(5)
O1 0.0183(10) 0.0174(10) 0.0279(10) 0.0003(8) -0.0024(8) -0.0002(8)
C4 0.0146(14) 0.0241(15) 0.0260(16) 0.0018(12) -0.0036(11) 0.0021(11)
C5 0.0107(13) 0.0320(17) 0.0313(17) 0.0012(13) -0.0002(12) 0.0021(11)
N1 0.0301(19) 0.0137(17) 0.0310(19) 0.000 0.0035(15) 0.000
C13 0.023(2) 0.0176(19) 0.0220(19) 0.000 0.0058(16) 0.000
F3 0.0703(18) 0.090(2) 0.0551(16) 0.0281(15) 0.0260(14) 0.0266(16)
C3 0.0185(14) 0.0258(16) 0.0285(16) 0.0069(13) -0.0057(12) 0.0030(12)
C2 0.0225(15) 0.0213(15) 0.0366(17) 0.0008(13) -0.0081(13) 0.0083(12)
C9 0.0302(17) 0.0327(18) 0.0319(17) -0.0084(14) -0.0037(13) -0.0011(14)
C1 0.0151(14) 0.0393(18) 0.0321(17) -0.0049(14) -0.0013(12) 0.0110(13)
C14 0.0358(18) 0.0202(15) 0.0314(16) -0.0038(13) 0.0036(14) -0.0047(13)
C10 0.0200(16) 0.049(2) 0.045(2) 0.0068(17) 0.0027(14) -0.0110(15)
C8 0.0351(19) 0.042(2) 0.040(2) 0.0184(16) -0.0011(15) -0.0030(16)
F2 0.077(3) 0.180(5) 0.130(4) 0.058(3) -0.056(3) -0.061(3)
C11 0.0343(19) 0.052(2) 0.0300(17) 0.0004(16) 0.0130(15) 0.0117(17)
C15 0.043(2) 0.040(2) 0.045(2) -0.0027(17) 0.0121(17) -0.0116(17)
C7 0.046(2) 0.0199(17) 0.064(3) -0.0034(16) -0.0143(19) 0.0064(16)
C6 0.0312(19) 0.071(3) 0.047(2) -0.018(2) 0.0068(16) 0.0214(19)
F1 0.229(5) 0.102(3) 0.079(2) 0.019(2) 0.070(3) 0.100(3)
C12 0.073(3) 0.121(5) 0.044(3) -0.032(3) 0.001(2) 0.040(3)

loop_
_atom_type_symbol
_atom_type_description
_atom_type_scat_dispersion_real
_atom_type_scat_dispersion_imag
_atom_type_scat_source
C C 0.0033 0.0016 'International Tables Vol C Tables 4.2.6.8 and 6.1.1.4'
H H 0.0000 0.0000 'International Tables Vol C Tables 4.2.6.8 and 6.1.1.4'
N N 0.0061 0.0033 'International Tables Vol C Tables 4.2.6.8 and 6.1.1.4'
O O 0.0106 0.0060 'International Tables Vol C Tables 4.2.6.8 and 6.1.1.4'
F F 0.0171 0.0103 'International Tables Vol C Tables 4.2.6.8 and 6.1.1.4'
P P 0.1023 0.0942 'International Tables Vol C Tables 4.2.6.8 and 6.1.1.4'
S S 0.1246 0.1234 'International Tables Vol C Tables 4.2.6.8 and 6.1.1.4'
Co Co 0.3494 0.9721 'International Tables Vol C Tables 4.2.6.8 and 6.1.1.4'

loop_
_geom_angle_atom_site_label_1
_geom_angle_atom_site_label_2
_geom_angle_atom_site_label_3
_geom_angle
_geom_angle_site_symmetry_1
_geom_angle_site_symmetry_3
O1 Co1 C2 160.66(11) . .
O1 Co1 C5 93.57(11) . .
C2 Co1 C5 67.86(13) . .
O1 Co1 C1 126.04(12) . .
C2 Co1 C1 40.56(14) . .
C5 Co1 C1 39.48(13) . .
O1 Co1 C4 94.80(10) . .
C2 Co1 C4 67.72(12) . .
C5 Co1 C4 40.28(13) . .
C1 Co1 C4 66.85(13) . .
O1 Co1 C3 128.32(11) . .
C2 Co1 C3 40.36(13) . .
C5 Co1 C3 66.73(13) . .
C1 Co1 C3 66.73(13) . .
C4 Co1 C3 39.29(12) . .
O1 Co1 S1 93.49(7) . .
C2 Co1 S1 102.14(10) . .
C5 Co1 S1 158.73(10) . .
C1 Co1 S1 140.26(11) . .
C4 Co1 S1 119.04(9) . .
C3 Co1 S1 93.31(9) . .
O1 Co1 S1 92.80(7) . 2_756
C2 Co1 S1 100.13(10) . 2_756
C5 Co1 S1 116.06(10) . 2_756
C1 Co1 S1 89.96(9) . 2_756
C4 Co1 S1 155.53(9) . 2_756
C3 Co1 S1 138.87(9) . 2_756
S1 Co1 S1 83.58(3) . 2_756
C11 S1 Co1 111.44(13) . .
C11 S1 Co1 103.46(12) . 2_756
Co1 S1 Co1 90.50(3) . 2_756
F2 P1 F2 180.00(18) 7_766 .
F2 P1 F1 87.8(3) 7_766 .
F2 P1 F1 92.2(3) . .
F2 P1 F1 92.2(3) 7_766 7_766
F2 P1 F1 87.8(3) . 7_766
F1 P1 F1 180.0 . 7_766
F2 P1 F3 91.0(2) 7_766 .
F2 P1 F3 89.0(2) . .
F1 P1 F3 90.89(18) . .
F1 P1 F3 89.11(18) 7_766 .
F2 P1 F3 89.0(2) 7_766 7_766
F2 P1 F3 91.0(2) . 7_766
F1 P1 F3 89.11(18) . 7_766
F1 P1 F3 90.89(18) 7_766 7_766
F3 P1 F3 180.0 . 7_766
C13 O1 Co1 130.0(2) . .
C3 C4 C5 107.7(3) . .
C3 C4 C9 128.2(3) . .
C5 C4 C9 124.0(3) . .
C3 C4 Co1 70.77(17) . .
C5 C4 Co1 69.30(18) . .
C9 C4 Co1 127.7(2) . .
C1 C5 C4 108.1(3) . .
C1 C5 C10 127.1(3) . .
C4 C5 C10 124.8(3) . .
C1 C5 Co1 70.51(17) . .
C4 C5 Co1 70.42(17) . .
C10 C5 Co1 125.7(2) . .
C13 N1 C14 120.99(18) . .
C13 N1 C14 120.99(18) . 2_756
C14 N1 C14 118.0(4) . 2_756
O1 C13 O1 126.9(4) . 2_756
O1 C13 N1 116.54(19) . .
O1 C13 N1 116.54(18) 2_756 .
C4 C3 C2 108.1(3) . .
C4 C3 C8 128.0(3) . .
C2 C3 C8 123.9(3) . .
C4 C3 Co1 69.94(17) . .
C2 C3 Co1 67.01(17) . .
C8 C3 Co1 131.1(2) . .
C3 C2 C1 107.6(3) . .
C3 C2 C7 125.6(3) . .
C1 C2 C7 126.6(3) . .
C3 C2 Co1 72.62(18) . .
C1 C2 Co1 71.80(18) . .
C7 C2 Co1 125.0(2) . .
C5 C1 C2 108.1(3) . .
C5 C1 C6 126.7(4) . .
C2 C1 C6 125.1(3) . .
C5 C1 Co1 70.02(17) . .
C2 C1 Co1 67.64(17) . .
C6 C1 Co1 130.9(2) . .
N1 C14 C15 112.6(3) . .
C12 C11 S1 115.3(3) . .

loop_
_geom_bond_atom_site_label_1
_geom_bond_atom_site_label_2
_geom_bond_distance
_geom_bond_site_symmetry_2
Co1 O1 1.939(2) .
Co1 C2 2.036(3) .
Co1 C5 2.085(3) .
Co1 C1 2.091(3) .
Co1 C4 2.100(3) .
Co1 C3 2.111(3) .
Co1 S1 2.2397(8) .
Co1 S1 2.2439(8) 2_756
S1 C11 1.839(4) .
S1 Co1 2.2439(8) 2_756
P1 F2 1.539(3) 7_766
P1 F2 1.539(3) .
P1 F1 1.556(3) .
P1 F1 1.556(3) 7_766
P1 F3 1.590(3) .
P1 F3 1.590(3) 7_766
O1 C13 1.274(3) .
C4 C3 1.416(4) .
C4 C5 1.441(5) .
C4 C9 1.496(4) .
C5 C1 1.410(5) .
C5 C10 1.495(5) .
N1 C13 1.354(5) .
N1 C14 1.447(4) .
N1 C14 1.447(4) 2_756
C13 O1 1.274(3) 2_756
C3 C2 1.432(5) .
C3 C8 1.491(5) .
C2 C1 1.431(5) .
C2 C7 1.496(5) .
C1 C6 1.488(5) .
C14 C15 1.510(5) .
C11 C12 1.470(6) .
